data_7055348
loop_
_publ_author_name
'Patra, Shanti G.'
'Shee, Nirmal K.'
'Drew, Michael G. B.'
'Datta, Dipankar'

_publ_section_title
;
 Angle isomerism, as exemplified in a five-coordinate, dimeric copper(ii)
 Schiff base complex. Observation of Ostwald ripening
;
_journal_issue 4
_journal_name_full 'New J. Chem.'
_journal_page_first 3238
_journal_paper_doi 10.1039/C5NJ02765A
_journal_volume 40
_journal_year 2016
_chemical_formula_sum 'C38 H28 Cl2 Cu2 N6 O2'
_chemical_formula_weight 798.64
_chemical_name_systematic
;
 ?
;
_space_group_IT_number 2
_symmetry_cell_setting triclinic
_symmetry_space_group_name_Hall '-P 1'
_symmetry_space_group_name_H-M 'P -1'
_atom_sites_solution_hydrogens geom
_atom_sites_solution_primary direct
_atom_sites_solution_secondary difmap
_audit_creation_method SHELXL-97
_audit_update_record
;
2016-01-14 deposited with the CCDC.
2016-02-02 downloaded from the CCDC.
;
_cell_angle_alpha 99.208(6)
_cell_angle_beta 95.428(6)
_cell_angle_gamma 108.174(7)
_cell_formula_units_Z 1
_cell_length_a 7.1801(6)
_cell_length_b 10.2796(7)
_cell_length_c 12.3788(8)
_cell_measurement_reflns_used 6030
_cell_measurement_temperature 150(2)
_cell_measurement_theta_max 29.99
_cell_measurement_theta_min 2.97
_cell_volume 846.66(12)
_computing_cell_refinement 'Crysalis, Oxford Diffraction'
_computing_data_collection 'Crysalis, Oxford Diffraction'
_computing_data_reduction 'Crysalis, Oxford Diffraction'
_computing_molecular_graphics PLATON(Spek,2004)
_computing_publication_material 'SHELXL, PLATON, WINGX (Ferrugia, 2012)'
_computing_structure_refinement 'SHELXL (Sheldrick, 2008)'
_computing_structure_solution 'SHELXS (Sheldrick, 2008)'
_diffrn_ambient_temperature 150(2)
_diffrn_measured_fraction_theta_full 0.959
_diffrn_measured_fraction_theta_max 0.959
_diffrn_measurement_device_type 'Oxford Diffaction X-Calibur System'
_diffrn_measurement_method '321 frames, counting time 10 s.'
_diffrn_radiation_monochromator graphite
_diffrn_radiation_source 'fine-focus sealed tube'
_diffrn_radiation_type MoK\a
_diffrn_radiation_wavelength 0.71073
_diffrn_reflns_av_R_equivalents 0.0165
_diffrn_reflns_av_sigmaI/netI 0.0409
_diffrn_reflns_limit_h_max 10
_diffrn_reflns_limit_h_min -5
_diffrn_reflns_limit_k_max 13
_diffrn_reflns_limit_k_min -14
_diffrn_reflns_limit_l_max 17
_diffrn_reflns_limit_l_min -16
_diffrn_reflns_number 6030
_diffrn_reflns_theta_full 29.99
_diffrn_reflns_theta_max 29.99
_diffrn_reflns_theta_min 2.97
_diffrn_standards_decay_% n/a
_diffrn_standards_interval_count n/a
_diffrn_standards_interval_time n/a
_diffrn_standards_number n/a
_exptl_absorpt_coefficient_mu 1.459
_exptl_absorpt_correction_T_max 1.000
_exptl_absorpt_correction_T_min 0.871
_exptl_absorpt_correction_type empirical
_exptl_absorpt_process_details 'ABSPACK, Oxford Diffraction Ltd'
_exptl_crystal_colour green
_exptl_crystal_density_diffrn 1.566
_exptl_crystal_density_method 'not measured'
_exptl_crystal_description rectangular
_exptl_crystal_F_000 406
_exptl_crystal_size_max 0.18
_exptl_crystal_size_mid 0.18
_exptl_crystal_size_min 0.16
_refine_diff_density_max 0.400
_refine_diff_density_min -0.669
_refine_diff_density_rms 0.077
_refine_ls_extinction_method none
_refine_ls_goodness_of_fit_ref 1.038
_refine_ls_hydrogen_treatment constr
_refine_ls_matrix_type full
_refine_ls_number_parameters 226
_refine_ls_number_reflns 4734
_refine_ls_number_restraints 0
_refine_ls_restrained_S_all 1.038
_refine_ls_R_factor_all 0.0432
_refine_ls_R_factor_gt 0.0356
_refine_ls_shift/su_max 0.000
_refine_ls_shift/su_mean 0.000
_refine_ls_structure_factor_coef Fsqd
_refine_ls_weighting_details 'calc w=1/[\s^2^(Fo^2^)+(0.0405P)^2^+0.2894P] where P=(Fo^2^+2Fc^2^)/3'
_refine_ls_weighting_scheme calc
_refine_ls_wR_factor_gt 0.0858
_refine_ls_wR_factor_ref 0.0899
_reflns_number_gt 4115
_reflns_number_total 4734
_reflns_threshold_expression >2sigma(I)
_cod_data_source_file c5nj02765a2.cif
_cod_data_source_block 2
_cod_depositor_comments 'Adding full bibliography for 7055347--7055348.cif.'
_cod_original_cell_volume 846.66(11)
_cod_original_sg_symbol_H-M P-1
_cod_database_code 7055348

loop_
_symmetry_equiv_pos_as_xyz
'x, y, z'
'-x, -y, -z'

loop_
_atom_site_label
_atom_site_type_symbol
_atom_site_fract_x
_atom_site_fract_y
_atom_site_fract_z
_atom_site_U_iso_or_equiv
_atom_site_adp_type
_atom_site_occupancy
_atom_site_symmetry_multiplicity
_atom_site_calc_flag
_atom_site_refinement_flags
Cu1 Cu 0.96362(3) 0.39987(3) 0.377900(18) 0.01821(8) Uani 1 1 d .
Cl1 Cl 1.15982(7) 0.40117(5) 0.53040(4) 0.02106(11) Uani 1 1 d .
N11 N 1.1595(2) 0.51841(18) 0.30080(13) 0.0202(3) Uani 1 1 d .
C12 C 1.3507(3) 0.5952(2) 0.33833(18) 0.0256(4) Uani 1 1 d .
H12 H 1.4097 0.5875 0.4061 0.031 Uiso 1 1 calc R
C13 C 1.4614(3) 0.6853(2) 0.27860(19) 0.0297(5) Uani 1 1 d .
H13 H 1.5939 0.7367 0.3054 0.036 Uiso 1 1 calc R
C14 C 1.3730(3) 0.6983(2) 0.17810(18) 0.0259(4) Uani 1 1 d .
H14 H 1.4449 0.7600 0.1377 0.031 Uiso 1 1 calc R
C15 C 1.1776(3) 0.6190(2) 0.13869(17) 0.0222(4) Uani 1 1 d .
H15 H 1.1164 0.6255 0.0711 0.027 Uiso 1 1 calc R
C16 C 1.0735(3) 0.5292(2) 0.20189(16) 0.0183(4) Uani 1 1 d .
N17 N 0.8759(2) 0.44595(18) 0.16189(13) 0.0191(3) Uani 1 1 d .
N18 N 0.8025(2) 0.37512(17) 0.23489(13) 0.0167(3) Uani 1 1 d .
C19 C 0.6189(3) 0.2835(2) 0.22019(15) 0.0174(4) Uani 1 1 d .
C20 C 0.5841(3) 0.2209(2) 0.31553(15) 0.0178(4) Uani 1 1 d .
O21 O 0.7242(2) 0.24718(15) 0.39484(11) 0.0219(3) Uani 1 1 d .
C41 C 0.3885(3) 0.1249(2) 0.32724(15) 0.0186(4) Uani 1 1 d .
C42 C 0.2121(3) 0.1504(2) 0.29824(17) 0.0238(4) Uani 1 1 d .
H42 H 0.2133 0.2252 0.2645 0.029 Uiso 1 1 calc R
C43 C 0.0356(3) 0.0633(2) 0.32016(18) 0.0286(5) Uani 1 1 d .
H43 H -0.0816 0.0813 0.3028 0.034 Uiso 1 1 calc R
C44 C 0.0322(3) -0.0504(3) 0.36770(18) 0.0310(5) Uani 1 1 d .
H44 H -0.0872 -0.1082 0.3822 0.037 Uiso 1 1 calc R
C45 C 0.2053(3) -0.0783(2) 0.39357(19) 0.0320(5) Uani 1 1 d .
H45 H 0.2022 -0.1565 0.4232 0.038 Uiso 1 1 calc R
C46 C 0.3832(3) 0.0105(2) 0.37522(18) 0.0269(4) Uani 1 1 d .
H46 H 0.5004 -0.0063 0.3951 0.032 Uiso 1 1 calc R
C31 C 0.4725(3) 0.2506(2) 0.11910(15) 0.0173(4) Uani 1 1 d .
C32 C 0.3790(3) 0.1127(2) 0.06300(16) 0.0215(4) Uani 1 1 d .
H32 H 0.4145 0.0411 0.0867 0.026 Uiso 1 1 calc R
C33 C 0.4193(3) 0.3567(2) 0.08112(17) 0.0216(4) Uani 1 1 d .
H33 H 0.4830 0.4493 0.1168 0.026 Uiso 1 1 calc R
C34 C 0.2721(3) 0.3252(2) -0.00946(17) 0.0251(4) Uani 1 1 d .
H34 H 0.2368 0.3965 -0.0339 0.030 Uiso 1 1 calc R
C35 C 0.1774(3) 0.1873(2) -0.06359(17) 0.0265(4) Uani 1 1 d .
H35 H 0.0769 0.1661 -0.1234 0.032 Uiso 1 1 calc R
C36 C 0.2326(3) 0.0819(2) -0.02853(17) 0.0253(4) Uani 1 1 d .
H36 H 0.1718 -0.0101 -0.0662 0.030 Uiso 1 1 calc R

loop_
_atom_site_aniso_label
_atom_site_aniso_U_11
_atom_site_aniso_U_22
_atom_site_aniso_U_33
_atom_site_aniso_U_23
_atom_site_aniso_U_13
_atom_site_aniso_U_12
Cu1 0.01397(12) 0.02065(14) 0.01553(12) 0.00338(9) -0.00090(8) 0.00055(9)
Cl1 0.0188(2) 0.0238(2) 0.0188(2) 0.00295(18) -0.00236(16) 0.00682(18)
N11 0.0147(7) 0.0235(9) 0.0179(8) 0.0025(6) 0.0008(6) 0.0012(6)
C12 0.0163(9) 0.0295(12) 0.0246(10) 0.0029(8) -0.0011(8) 0.0013(8)
C13 0.0159(9) 0.0321(12) 0.0326(12) 0.0024(9) 0.0018(8) -0.0013(8)
C14 0.0217(10) 0.0249(11) 0.0281(11) 0.0058(8) 0.0089(8) 0.0021(8)
C15 0.0210(9) 0.0228(10) 0.0220(9) 0.0056(8) 0.0047(7) 0.0051(8)
C16 0.0148(8) 0.0193(9) 0.0187(9) 0.0021(7) 0.0031(7) 0.0033(7)
N17 0.0153(7) 0.0207(8) 0.0179(7) 0.0043(6) 0.0011(6) 0.0013(6)
N18 0.0153(7) 0.0164(8) 0.0148(7) 0.0014(6) 0.0018(6) 0.0013(6)
C19 0.0148(8) 0.0168(9) 0.0180(8) 0.0021(7) 0.0000(7) 0.0031(7)
C20 0.0163(8) 0.0151(9) 0.0194(9) 0.0018(7) 0.0014(7) 0.0028(7)
O21 0.0177(6) 0.0237(8) 0.0201(7) 0.0077(6) -0.0018(5) 0.0008(5)
C41 0.0177(8) 0.0167(9) 0.0162(8) -0.0004(7) 0.0019(7) 0.0007(7)
C42 0.0205(9) 0.0216(10) 0.0281(10) 0.0022(8) 0.0060(8) 0.0060(8)
C43 0.0167(9) 0.0315(12) 0.0304(11) -0.0035(9) 0.0049(8) 0.0022(8)
C44 0.0215(10) 0.0329(12) 0.0225(10) -0.0015(9) 0.0043(8) -0.0101(8)
C45 0.0320(11) 0.0270(12) 0.0273(11) 0.0104(9) -0.0001(9) -0.0050(9)
C46 0.0229(10) 0.0269(11) 0.0249(10) 0.0086(9) -0.0016(8) -0.0002(8)
C31 0.0124(8) 0.0189(9) 0.0167(8) 0.0021(7) 0.0008(6) 0.0006(7)
C32 0.0208(9) 0.0188(10) 0.0219(9) 0.0025(7) 0.0032(7) 0.0032(7)
C33 0.0202(9) 0.0190(10) 0.0221(9) 0.0034(8) 0.0007(7) 0.0027(7)
C34 0.0200(9) 0.0311(12) 0.0257(10) 0.0098(9) 0.0011(8) 0.0091(8)
C35 0.0149(9) 0.0376(13) 0.0203(9) 0.0028(9) -0.0023(7) 0.0024(8)
C36 0.0188(9) 0.0245(11) 0.0227(10) -0.0026(8) 0.0000(8) -0.0017(8)

loop_
_atom_type_symbol
_atom_type_description
_atom_type_scat_dispersion_real
_atom_type_scat_dispersion_imag
_atom_type_scat_source
C C 0.0033 0.0016 'International Tables Vol C Tables 4.2.6.8 and 6.1.1.4'
H H 0.0000 0.0000 'International Tables Vol C Tables 4.2.6.8 and 6.1.1.4'
N N 0.0061 0.0033 'International Tables Vol C Tables 4.2.6.8 and 6.1.1.4'
O O 0.0106 0.0060 'International Tables Vol C Tables 4.2.6.8 and 6.1.1.4'
Cu Cu 0.3201 1.2651 'International Tables Vol C Tables 4.2.6.8 and 6.1.1.4'
Cl Cl 0.1484 0.1585 'International Tables Vol C Tables 4.2.6.8 and 6.1.1.4'

loop_
_geom_angle_atom_site_label_1
_geom_angle_atom_site_label_2
_geom_angle_atom_site_label_3
_geom_angle
_geom_angle_site_symmetry_3
N18 Cu1 N11 78.97(7) .
N18 Cu1 O21 80.93(6) .
N11 Cu1 O21 157.90(6) .
N18 Cu1 Cl1 171.57(5) .
N11 Cu1 Cl1 100.84(5) .
O21 Cu1 Cl1 97.70(4) .
N18 Cu1 Cl1 92.65(5) 2_766
N11 Cu1 Cl1 95.96(5) 2_766
O21 Cu1 Cl1 94.05(5) 2_766
Cl1 Cu1 Cl1 95.745(18) 2_766
Cu1 Cl1 Cu1 84.255(18) 2_766
C12 N11 C16 119.28(18) .
C12 N11 Cu1 128.86(14) .
C16 N11 Cu1 111.50(12) .
N11 C12 C13 121.6(2) .
N11 C12 H12 119.2 .
C13 C12 H12 119.2 .
C12 C13 C14 119.31(19) .
C12 C13 H13 120.3 .
C14 C13 H13 120.3 .
C15 C14 C13 119.4(2) .
C15 C14 H14 120.3 .
C13 C14 H14 120.3 .
C14 C15 C16 118.82(19) .
C14 C15 H15 120.6 .
C16 C15 H15 120.6 .
N11 C16 C15 121.59(17) .
N11 C16 N17 118.96(17) .
C15 C16 N17 119.45(17) .
N18 N17 C16 110.01(15) .
N17 N18 C19 124.42(16) .
N17 N18 Cu1 119.99(12) .
C19 N18 Cu1 115.59(13) .
N18 C19 C20 110.87(16) .
N18 C19 C31 124.34(17) .
C20 C19 C31 124.79(17) .
O21 C20 C19 120.22(17) .
O21 C20 C41 116.74(17) .
C19 C20 C41 123.04(16) .
C20 O21 Cu1 111.72(12) .
C46 C41 C42 119.47(19) .
C46 C41 C20 118.25(17) .
C42 C41 C20 122.16(18) .
C43 C42 C41 119.4(2) .
C43 C42 H42 120.3 .
C41 C42 H42 120.3 .
C44 C43 C42 120.6(2) .
C44 C43 H43 119.7 .
C42 C43 H43 119.7 .
C45 C44 C43 120.2(2) .
C45 C44 H44 119.9 .
C43 C44 H44 119.9 .
C44 C45 C46 119.6(2) .
C44 C45 H45 120.2 .
C46 C45 H45 120.2 .
C45 C46 C41 120.7(2) .
C45 C46 H46 119.7 .
C41 C46 H46 119.7 .
C32 C31 C33 119.04(17) .
C32 C31 C19 120.62(17) .
C33 C31 C19 120.28(17) .
C36 C32 C31 120.18(19) .
C36 C32 H32 119.9 .
C31 C32 H32 119.9 .
C34 C33 C31 120.48(19) .
C34 C33 H33 119.8 .
C31 C33 H33 119.8 .
C35 C34 C33 120.1(2) .
C35 C34 H34 120.0 .
C33 C34 H34 120.0 .
C36 C35 C34 119.92(18) .
C36 C35 H35 120.0 .
C34 C35 H35 120.0 .
C35 C36 C32 120.28(19) .
C35 C36 H36 119.9 .
C32 C36 H36 119.9 .

loop_
_geom_bond_atom_site_label_1
_geom_bond_atom_site_label_2
_geom_bond_distance
_geom_bond_site_symmetry_2
Cu1 N18 1.9548(15) .
Cu1 N11 1.9826(17) .
Cu1 O21 1.9882(14) .
Cu1 Cl1 2.2418(5) .
Cu1 Cl1 2.6143(6) 2_766
Cl1 Cu1 2.6143(6) 2_766
N11 C12 1.345(2) .
N11 C16 1.355(2) .
C12 C13 1.381(3) .
C12 H12 0.9300 .
C13 C14 1.388(3) .
C13 H13 0.9300 .
C14 C15 1.379(3) .
C14 H14 0.9300 .
C15 C16 1.391(3) .
C15 H15 0.9300 .
C16 N17 1.402(2) .
N17 N18 1.298(2) .
N18 C19 1.336(2) .
C19 C20 1.438(3) .
C19 C31 1.476(3) .
C20 O21 1.268(2) .
C20 C41 1.479(3) .
C41 C46 1.391(3) .
C41 C42 1.397(3) .
C42 C43 1.384(3) .
C42 H42 0.9300 .
C43 C44 1.385(3) .
C43 H43 0.9300 .
C44 C45 1.381(3) .
C44 H44 0.9300 .
C45 C46 1.382(3) .
C45 H45 0.9300 .
C46 H46 0.9300 .
C31 C32 1.395(3) .
C31 C33 1.395(3) .
C32 C36 1.393(3) .
C32 H32 0.9300 .
C33 C34 1.388(3) .
C33 H33 0.9300 .
C34 C35 1.389(3) .
C34 H34 0.9300 .
C35 C36 1.381(3) .
C35 H35 0.9300 .
C36 H36 0.9300 .
